data_4316303
loop_
_publ_author_name
'Fergus R. Knight'
'Amy L. Fuller'
'Michael B\"uhl'
'Alexandra M. Z. Slawin'
'J. Derek Woollins'

_publ_section_title
;
 Hypervalent Adducts of Chalcogen-Containing peri-Substituted
 Naphthalenes; Reactions of Sulfur, Selenium, and Tellurium with
 Dihalogens
;
_journal_name_full 'Inorganic Chemistry'
_journal_page_first 7577
_journal_page_last 7596
_journal_paper_doi 10.1021/ic101086h
_journal_volume 49
_journal_year 2010
_chemical_formula_moiety 'C22 H16 I2 Se Te'
_chemical_formula_sum 'C22 H16 I2 Se Te'
_chemical_formula_weight 740.71
_chemical_name_systematic
; 
 ? 
;
_space_group_IT_number 15
_symmetry_cell_setting monoclinic
_symmetry_space_group_name_Hall '-C 2yc'
_symmetry_space_group_name_H-M 'C 1 2/c 1'
_atom_sites_solution_hydrogens geom
_atom_sites_solution_primary direct
_atom_sites_solution_secondary difmap
_audit_creation_method SHELXL-97
_cell_angle_alpha 90.00
_cell_angle_beta 100.692(12)
_cell_angle_gamma 90.00
_cell_formula_units_Z 8
_cell_length_a 19.723(9)
_cell_length_b 15.191(6)
_cell_length_c 14.463(6)
_cell_measurement_reflns_used 4342
_cell_measurement_temperature 93(2)
_cell_measurement_theta_max 28.6078
_cell_measurement_theta_min 2.3483
_cell_volume 4258(3)
_computing_cell_refinement 'CrystalClear (Rigaku Corp., 2004)'
_computing_data_collection 'CrystalClear (Rigaku Corp., 2004)'
_computing_data_reduction 'CrystalClear (Rigaku Corp., 2004)'
_computing_molecular_graphics 'Bruker SHELXTL'
_computing_publication_material 'Bruker SHELXTL'
_computing_structure_refinement 'SHELXL-97 (Sheldrick, 1997)'
_computing_structure_solution 'SHELXS-97 (Sheldrick, 1990)'
_diffrn_ambient_temperature 93(2)
_diffrn_measured_fraction_theta_full 0.987
_diffrn_measured_fraction_theta_max 0.985
_diffrn_measurement_device_type CCD
_diffrn_measurement_method '\w and \f scans'
_diffrn_radiation_monochromator confocal
_diffrn_radiation_source 'rotating anode'
_diffrn_radiation_type MoK\a
_diffrn_radiation_wavelength 0.71073
_diffrn_reflns_av_R_equivalents 0.1378
_diffrn_reflns_av_sigmaI/netI 0.1714
_diffrn_reflns_limit_h_max 23
_diffrn_reflns_limit_h_min -22
_diffrn_reflns_limit_k_max 18
_diffrn_reflns_limit_k_min -14
_diffrn_reflns_limit_l_max 16
_diffrn_reflns_limit_l_min -17
_diffrn_reflns_number 13494
_diffrn_reflns_theta_full 25.00
_diffrn_reflns_theta_max 25.32
_diffrn_reflns_theta_min 2.35
_exptl_absorpt_coefficient_mu 6.011
_exptl_absorpt_correction_T_max 1.0000
_exptl_absorpt_correction_T_min 0.7971
_exptl_absorpt_correction_type multi-scan
_exptl_absorpt_process_details 'Jacobson, R. (1998) Private communication'
_exptl_crystal_colour Red
_exptl_crystal_density_diffrn 2.311
_exptl_crystal_density_method 'not measured'
_exptl_crystal_description Prism
_exptl_crystal_F_000 2720
_exptl_crystal_size_max 0.0500
_exptl_crystal_size_mid 0.0500
_exptl_crystal_size_min 0.0500
_refine_diff_density_max 3.359
_refine_diff_density_min -1.375
_refine_diff_density_rms 0.333
_refine_ls_extinction_method none
_refine_ls_goodness_of_fit_ref 0.992
_refine_ls_hydrogen_treatment constr
_refine_ls_matrix_type full
_refine_ls_number_parameters 236
_refine_ls_number_reflns 3836
_refine_ls_number_restraints 6
_refine_ls_restrained_S_all 0.992
_refine_ls_R_factor_all 0.1495
_refine_ls_R_factor_gt 0.0823
_refine_ls_shift/su_max 0.000
_refine_ls_shift/su_mean 0.000
_refine_ls_structure_factor_coef Fsqd
_refine_ls_weighting_details 'calc w=1/[\s^2^(Fo^2^)+(0.0827P)^2^+0.0000P] where P=(Fo^2^+2Fc^2^)/3'
_refine_ls_weighting_scheme calc
_refine_ls_wR_factor_gt 0.1766
_refine_ls_wR_factor_ref 0.2132
_reflns_number_gt 2117
_reflns_number_total 3836
_reflns_threshold_expression >2sigma(I)
_cod_data_source_file ic101086h_si_010.cif
_cod_data_source_block ferg57
_cod_depositor_comments
;
The following automatic conversions were performed:

'_symmetry_cell_setting' value 'Monoclinic' changed to 'monoclinic'
according to the built-in table from CIF Core dictionary named
'cif_core.dic' version 2.4.1 from 2010-06-29.

Automatic conversion script
Id: cif_fix_values 1646 2011-03-28 12:23:43Z adriana 
;
_cod_database_code 4316303

loop_
_symmetry_equiv_pos_as_xyz
'x, y, z'
'-x, y, -z+1/2'
'x+1/2, y+1/2, z'
'-x+1/2, y+1/2, -z+1/2'
'-x, -y, -z'
'x, -y, z-1/2'
'-x+1/2, -y+1/2, -z'
'x+1/2, -y+1/2, z-1/2'

loop_
_atom_site_label
_atom_site_type_symbol
_atom_site_fract_x
_atom_site_fract_y
_atom_site_fract_z
_atom_site_U_iso_or_equiv
_atom_site_adp_type
_atom_site_occupancy
_atom_site_symmetry_multiplicity
_atom_site_calc_flag
_atom_site_refinement_flags
_atom_site_disorder_assembly
_atom_site_disorder_group
Te1 Te 0.15363(6) 0.23433(8) 0.07805(7) 0.0331(4) Uani 1 1 d . . .
I1 I 0.15888(6) 0.33518(8) -0.09510(7) 0.0373(4) Uani 1 1 d . . .
I2 I 0.14839(6) 0.13436(9) 0.24694(7) 0.0411(4) Uani 1 1 d . . .
C1 C 0.0759(10) 0.3214(12) 0.1098(10) 0.044(5) Uani 1 1 d . . .
C2 C 0.0108(9) 0.2813(12) 0.1122(9) 0.035(5) Uani 1 1 d . . .
H2A H 0.0062 0.2191 0.1082 0.042 Uiso 1 1 calc R . .
C3 C -0.0471(9) 0.3339(12) 0.1204(11) 0.032(4) Uani 1 1 d . . .
H3A H -0.0908 0.3083 0.1223 0.039 Uiso 1 1 calc R . .
C4 C -0.0376(12) 0.4231(13) 0.1255(10) 0.055(6) Uani 1 1 d . . .
H4A H -0.0771 0.4584 0.1275 0.066 Uiso 1 1 calc R . .
C5 C 0.0266(10) 0.4677(12) 0.1283(9) 0.035(5) Uani 1 1 d . . .
C6 C 0.0256(10) 0.5599(13) 0.1402(11) 0.045(5) Uani 1 1 d . . .
H6A H -0.0149 0.5922 0.1446 0.054 Uiso 1 1 calc R . .
C7 C 0.0884(10) 0.5977(12) 0.1447(10) 0.037(5) Uani 1 1 d . . .
H7A H 0.0902 0.6601 0.1494 0.045 Uiso 1 1 calc R . .
C8 C 0.1522(10) 0.5537(12) 0.1431(10) 0.037(5) Uani 1 1 d . . .
H8A H 0.1942 0.5856 0.1487 0.045 Uiso 1 1 calc R . .
C9 C 0.1509(10) 0.4646(14) 0.1334(10) 0.046(5) Uani 1 1 d . . .
C10 C 0.0867(9) 0.4144(11) 0.1213(10) 0.032(4) Uani 1 1 d . . .
Se1 Se 0.23771(9) 0.40522(12) 0.14564(11) 0.0352(5) Uani 1 1 d . . .
C11 C 0.0852(9) 0.1408(12) -0.0042(11) 0.036(4) Uani 1 1 d . . .
C12 C 0.0284(9) 0.1639(14) -0.0702(10) 0.040(5) Uani 1 1 d . . .
H12A H 0.0138 0.2236 -0.0747 0.048 Uiso 1 1 calc R . .
C13 C -0.0074(11) 0.1030(13) -0.1293(11) 0.046(5) Uani 1 1 d . . .
H13A H -0.0473 0.1187 -0.1738 0.055 Uiso 1 1 calc R . .
C14 C 0.0166(10) 0.0184(14) -0.1216(12) 0.043(5) Uani 1 1 d . . .
H14A H -0.0088 -0.0250 -0.1609 0.052 Uiso 1 1 calc R . .
C15 C 0.0764(10) -0.0087(12) -0.0594(12) 0.041(5) Uani 1 1 d . . .
H15A H 0.0922 -0.0679 -0.0581 0.049 Uiso 1 1 calc R . .
C16 C 0.1109(9) 0.0537(12) -0.0007(11) 0.036(4) Uani 1 1 d . . .
H16A H 0.1518 0.0387 0.0421 0.044 Uiso 1 1 calc R . .
C17 C 0.2545(9) 0.3865(11) 0.2804(9) 0.031(4) Uani 1 1 d . . .
C18 C 0.2239(9) 0.4358(13) 0.3410(10) 0.040(5) Uani 1 1 d . . .
H18A H 0.1947 0.4839 0.3182 0.048 Uiso 1 1 calc R . .
C19 C 0.2359(10) 0.4149(12) 0.4343(10) 0.041(5) Uani 1 1 d U . .
H19A H 0.2119 0.4458 0.4754 0.049 Uiso 1 1 calc R . .
C20 C 0.2815(10) 0.3507(13) 0.4698(12) 0.046(5) Uani 1 1 d . . .
H20A H 0.2917 0.3399 0.5356 0.056 Uiso 1 1 calc R . .
C21 C 0.3114(10) 0.3036(14) 0.4118(12) 0.050(6) Uani 1 1 d . . .
H21A H 0.3428 0.2586 0.4376 0.060 Uiso 1 1 calc R . .
C22 C 0.2991(11) 0.3168(12) 0.3146(11) 0.047(5) Uani 1 1 d . . .
H22A H 0.3196 0.2806 0.2738 0.057 Uiso 1 1 calc R . .

loop_
_atom_site_aniso_label
_atom_site_aniso_U_11
_atom_site_aniso_U_22
_atom_site_aniso_U_33
_atom_site_aniso_U_23
_atom_site_aniso_U_13
_atom_site_aniso_U_12
Te1 0.0367(8) 0.0346(7) 0.0263(6) 0.0003(5) 0.0014(5) 0.0021(6)
I1 0.0424(8) 0.0422(8) 0.0276(7) 0.0026(5) 0.0071(5) 0.0043(6)
I2 0.0499(9) 0.0441(8) 0.0265(6) 0.0055(5) -0.0001(5) -0.0012(6)
C1 0.065(14) 0.043(13) 0.016(9) 0.004(7) -0.010(8) -0.019(11)
C2 0.045(12) 0.051(12) 0.005(8) 0.006(7) -0.006(7) -0.013(10)
C3 0.022(11) 0.036(12) 0.040(10) -0.019(8) 0.010(8) -0.003(9)
C4 0.105(19) 0.046(14) 0.011(9) -0.005(8) 0.003(9) 0.012(13)
C5 0.059(14) 0.032(11) 0.010(8) 0.006(7) -0.004(8) -0.005(10)
C6 0.039(13) 0.045(13) 0.049(12) -0.006(9) 0.002(9) 0.014(11)
C7 0.050(14) 0.030(11) 0.026(9) 0.006(7) -0.010(8) 0.010(10)
C8 0.047(13) 0.035(12) 0.031(10) -0.010(8) 0.011(8) -0.014(10)
C9 0.048(13) 0.068(15) 0.018(9) -0.013(9) -0.004(8) 0.007(12)
C10 0.043(13) 0.023(10) 0.027(9) -0.011(7) 0.004(8) 0.018(9)
Se1 0.0368(12) 0.0420(12) 0.0268(9) -0.0038(8) 0.0058(8) 0.0021(9)
C11 0.037(12) 0.039(12) 0.032(10) -0.004(8) 0.004(8) -0.005(9)
C12 0.036(12) 0.064(14) 0.016(9) -0.010(8) -0.007(8) -0.004(10)
C13 0.063(14) 0.050(14) 0.025(10) 0.000(9) 0.010(9) 0.006(11)
C14 0.036(12) 0.059(15) 0.042(11) -0.016(9) 0.030(9) -0.013(10)
C15 0.059(14) 0.018(10) 0.044(11) -0.002(8) 0.006(10) -0.011(9)
C16 0.032(11) 0.046(13) 0.031(9) -0.005(8) 0.004(8) -0.002(9)
C17 0.045(12) 0.033(11) 0.010(8) -0.001(7) -0.005(7) -0.021(9)
C18 0.052(12) 0.051(13) 0.016(9) 0.000(8) 0.003(8) 0.024(10)
C19 0.055(11) 0.053(11) 0.017(8) -0.011(7) 0.016(7) 0.016(9)
C20 0.053(14) 0.045(13) 0.029(10) 0.005(9) -0.023(9) 0.000(11)
C21 0.040(12) 0.066(15) 0.039(11) -0.010(10) -0.010(9) 0.026(11)
C22 0.079(16) 0.035(12) 0.029(10) -0.008(8) 0.012(10) 0.015(11)

loop_
_atom_type_symbol
_atom_type_description
_atom_type_scat_dispersion_real
_atom_type_scat_dispersion_imag
_atom_type_scat_source
C C 0.0033 0.0016 'International Tables Vol C Tables 4.2.6.8 and 6.1.1.4'
H H 0.0000 0.0000 'International Tables Vol C Tables 4.2.6.8 and 6.1.1.4'
Se Se -0.0929 2.2259 'International Tables Vol C Tables 4.2.6.8 and 6.1.1.4'
Te Te -0.5308 1.6751 'International Tables Vol C Tables 4.2.6.8 and 6.1.1.4'
I I -0.4742 1.8119 'International Tables Vol C Tables 4.2.6.8 and 6.1.1.4'

loop_
_geom_angle_atom_site_label_1
_geom_angle_atom_site_label_2
_geom_angle_atom_site_label_3
_geom_angle
_geom_angle_site_symmetry_1
_geom_angle_site_symmetry_3
_geom_angle_publ_flag
C1 Te1 C11 97.2(7) . . ?
C1 Te1 I2 90.2(4) . . ?
C11 Te1 I2 90.2(4) . . ?
C1 Te1 I1 90.0(4) . . ?
C11 Te1 I1 89.5(4) . . ?
I2 Te1 I1 179.59(6) . . ?
C2 C1 C10 122.1(19) . . ?
C2 C1 Te1 115.2(13) . . ?
C10 C1 Te1 122.6(14) . . ?
C3 C2 C1 120.3(17) . . ?
C3 C2 H2A 119.9 . . ?
C1 C2 H2A 119.9 . . ?
C4 C3 C2 117.3(18) . . ?
C4 C3 H3A 121.3 . . ?
C2 C3 H3A 121.3 . . ?
C3 C4 C5 126(2) . . ?
C3 C4 H4A 117.2 . . ?
C5 C4 H4A 117.2 . . ?
C6 C5 C4 116.2(18) . . ?
C6 C5 C10 126.2(18) . . ?
C4 C5 C10 117.6(17) . . ?
C7 C6 C5 113.2(18) . . ?
C7 C6 H6A 123.4 . . ?
C5 C6 H6A 123.4 . . ?
C6 C7 C8 126.9(18) . . ?
C6 C7 H7A 116.5 . . ?
C8 C7 H7A 116.5 . . ?
C9 C8 C7 117.8(18) . . ?
C9 C8 H8A 121.1 . . ?
C7 C8 H8A 121.1 . . ?
C8 C9 C10 122.1(17) . . ?
C8 C9 Se1 117.3(16) . . ?
C10 C9 Se1 120.4(14) . . ?
C1 C10 C5 116.9(17) . . ?
C1 C10 C9 129.4(17) . . ?
C5 C10 C9 113.6(15) . . ?
C9 Se1 C17 98.3(7) . . ?
C12 C11 C16 120.3(16) . . ?
C12 C11 Te1 124.0(14) . . ?
C16 C11 Te1 114.4(12) . . ?
C13 C12 C11 121.4(19) . . ?
C13 C12 H12A 119.3 . . ?
C11 C12 H12A 119.3 . . ?
C12 C13 C14 117.1(18) . . ?
C12 C13 H13A 121.4 . . ?
C14 C13 H13A 121.4 . . ?
C13 C14 C15 124.3(18) . . ?
C13 C14 H14A 117.8 . . ?
C15 C14 H14A 117.8 . . ?
C16 C15 C14 117.1(17) . . ?
C16 C15 H15A 121.4 . . ?
C14 C15 H15A 121.4 . . ?
C15 C16 C11 119.6(16) . . ?
C15 C16 H16A 120.2 . . ?
C11 C16 H16A 120.2 . . ?
C18 C17 C22 120.4(14) . . ?
C18 C17 Se1 123.3(13) . . ?
C22 C17 Se1 116.3(12) . . ?
C19 C18 C17 119.1(16) . . ?
C19 C18 H18A 120.4 . . ?
C17 C18 H18A 120.4 . . ?
C20 C19 C18 121.5(16) . . ?
C20 C19 H19A 119.3 . . ?
C18 C19 H19A 119.3 . . ?
C21 C20 C19 119.4(17) . . ?
C21 C20 H20A 120.3 . . ?
C19 C20 H20A 120.3 . . ?
C20 C21 C22 123.1(18) . . ?
C20 C21 H21A 118.5 . . ?
C22 C21 H21A 118.5 . . ?
C21 C22 C17 116.3(16) . . ?
C21 C22 H22A 121.9 . . ?
C17 C22 H22A 121.9 . . ?

loop_
_geom_bond_atom_site_label_1
_geom_bond_atom_site_label_2
_geom_bond_distance
_geom_bond_site_symmetry_2
_geom_bond_publ_flag
Te1 C1 2.14(2) . ?
Te1 C11 2.159(17) . ?
Te1 I2 2.8943(17) . ?
Te1 I1 2.9538(17) . ?
C1 C2 1.43(2) . ?
C1 C10 1.43(2) . ?
C2 C3 1.42(2) . ?
C2 H2A 0.9500 . ?
C3 C4 1.37(3) . ?
C3 H3A 0.9500 . ?
C4 C5 1.43(3) . ?
C4 H4A 0.9500 . ?
C5 C6 1.41(3) . ?
C5 C10 1.45(2) . ?
C6 C7 1.36(2) . ?
C6 H6A 0.9500 . ?
C7 C8 1.43(2) . ?
C7 H7A 0.9500 . ?
C8 C9 1.36(3) . ?
C8 H8A 0.9500 . ?
C9 C10 1.46(3) . ?
C9 Se1 1.915(19) . ?
Se1 C17 1.937(13) . ?
C11 C12 1.38(2) . ?
C11 C16 1.41(2) . ?
C12 C13 1.36(2) . ?
C12 H12A 0.9500 . ?
C13 C14 1.37(3) . ?
C13 H13A 0.9500 . ?
C14 C15 1.41(2) . ?
C14 H14A 0.9500 . ?
C15 C16 1.37(2) . ?
C15 H15A 0.9500 . ?
C16 H16A 0.9500 . ?
C17 C18 1.37(2) . ?
C17 C22 1.41(2) . ?
C18 C19 1.36(2) . ?
C18 H18A 0.9500 . ?
C19 C20 1.36(2) . ?
C19 H19A 0.9500 . ?
C20 C21 1.32(3) . ?
C20 H20A 0.9500 . ?
C21 C22 1.40(2) . ?
C21 H21A 0.9500 . ?
C22 H22A 0.9500 . ?

loop_
_geom_torsion_atom_site_label_1
_geom_torsion_atom_site_label_2
_geom_torsion_atom_site_label_3
_geom_torsion_atom_site_label_4
_geom_torsion
_geom_torsion_site_symmetry_1
_geom_torsion_site_symmetry_2
_geom_torsion_site_symmetry_3
_geom_torsion_site_symmetry_4
_geom_torsion_publ_flag
C11 Te1 C1 C2 27.8(11) . . . . ?
I2 Te1 C1 C2 -62.4(10) . . . . ?
I1 Te1 C1 C2 117.3(10) . . . . ?
C11 Te1 C1 C10 -148.0(12) . . . . ?
I2 Te1 C1 C10 121.8(12) . . . . ?
I1 Te1 C1 C10 -58.5(12) . . . . ?
C10 C1 C2 C3 4(2) . . . . ?
Te1 C1 C2 C3 -171.9(11) . . . . ?
C1 C2 C3 C4 0(2) . . . . ?
C2 C3 C4 C5 -3(2) . . . . ?
C3 C4 C5 C6 -175.7(15) . . . . ?
C3 C4 C5 C10 3(2) . . . . ?
C4 C5 C6 C7 178.3(13) . . . . ?
C10 C5 C6 C7 0(2) . . . . ?
C5 C6 C7 C8 -3(2) . . . . ?
C6 C7 C8 C9 2(2) . . . . ?
C7 C8 C9 C10 2(2) . . . . ?
C7 C8 C9 Se1 -173.1(11) . . . . ?
C2 C1 C10 C5 -5(2) . . . . ?
Te1 C1 C10 C5 170.7(10) . . . . ?
C2 C1 C10 C9 170.9(14) . . . . ?
Te1 C1 C10 C9 -14(2) . . . . ?
C6 C5 C10 C1 179.7(14) . . . . ?
C4 C5 C10 C1 2(2) . . . . ?
C6 C5 C10 C9 3(2) . . . . ?
C4 C5 C10 C9 -174.7(13) . . . . ?
C8 C9 C10 C1 179.7(16) . . . . ?
Se1 C9 C10 C1 -5(2) . . . . ?
C8 C9 C10 C5 -5(2) . . . . ?
Se1 C9 C10 C5 170.7(10) . . . . ?
C8 C9 Se1 C17 88.7(13) . . . . ?
C10 C9 Se1 C17 -86.8(13) . . . . ?
C1 Te1 C11 C12 42.8(15) . . . . ?
I2 Te1 C11 C12 133.1(14) . . . . ?
I1 Te1 C11 C12 -47.1(14) . . . . ?
C1 Te1 C11 C16 -150.4(13) . . . . ?
I2 Te1 C11 C16 -60.2(13) . . . . ?
I1 Te1 C11 C16 119.6(13) . . . . ?
C16 C11 C12 C13 5(3) . . . . ?
Te1 C11 C12 C13 170.7(14) . . . . ?
C11 C12 C13 C14 -2(3) . . . . ?
C12 C13 C14 C15 -2(3) . . . . ?
C13 C14 C15 C16 2(3) . . . . ?
C14 C15 C16 C11 1(3) . . . . ?
C12 C11 C16 C15 -4(3) . . . . ?
Te1 C11 C16 C15 -171.4(13) . . . . ?
C9 Se1 C17 C18 -21.8(17) . . . . ?
C9 Se1 C17 C22 156.5(15) . . . . ?
C22 C17 C18 C19 -2(3) . . . . ?
Se1 C17 C18 C19 176.5(14) . . . . ?
C17 C18 C19 C20 5(3) . . . . ?
C18 C19 C20 C21 -5(3) . . . . ?
C19 C20 C21 C22 1(3) . . . . ?
C20 C21 C22 C17 3(3) . . . . ?
C18 C17 C22 C21 -2(3) . . . . ?
Se1 C17 C22 C21 179.7(14) . . . . ?

loop_
_cod_related_entry_id
_cod_related_entry_database
_cod_related_entry_code
1 ChemSpider 30661018
